data_4110001
loop_
_publ_author_name
'Arnab Roy'
'Frank G. Roberts'
'P. Ross Wilderman'
'Ke Zhou'
'Reuben J. Peters'
'Robert M. Coates'

_publ_section_title
;
 16-Aza-ent-beyerane and 16-Aza-ent-trachylobane: Potent Mechanism-Based
 Inhibitors of Recombinantent-Kaurene Synthase from Arabidopsis thaliana
;
_journal_name_full 'Journal of the American Chemical Society'
_journal_page_first 12453
_journal_page_last 12460
_journal_paper_doi 10.1021/ja072447e
_journal_volume 129
_journal_year 2007
_chemical_absolute_configuration syn
_chemical_formula_moiety 'C19 H32 N, C6 H2 N3 O7'
_chemical_formula_sum 'C25 H34 N4 O7'
_chemical_formula_weight 502.56
_chemical_name_systematic
; 
? 
;
_space_group_IT_number 4
_symmetry_cell_setting monoclinic
_symmetry_space_group_name_Hall 'P 2yb'
_symmetry_space_group_name_H-M 'P 1 21 1'
_atom_sites_solution_hydrogens geom
_atom_sites_solution_primary direct
_atom_sites_solution_secondary difmap
_audit_creation_method SHELXL-97
_audit_update_record
; 
2005-03-30   text and data added, roy 
2006-12-19   text and data added, srw 
;
_cell_angle_alpha 90.00
_cell_angle_beta 104.052(7)
_cell_angle_gamma 90.00
_cell_formula_units_Z 2
_cell_length_a 10.701(5)
_cell_length_b 7.179(3)
_cell_length_c 16.525(8)
_cell_measurement_reflns_used 889
_cell_measurement_temperature 193(2)
_cell_measurement_theta_max 22.63
_cell_measurement_theta_min 2.81
_cell_volume 1231.5(10)
_computing_cell_refinement 'SAINT V6.22 (Bruker, 2001)'
_computing_data_collection 'SMART V5.625 (Bruker, 2001)'
_computing_data_reduction 'SAINT V6.22 (Bruker, 2001)'
_computing_molecular_graphics 'SHELXTL V6.12 (Bruker, 2001)'
_computing_publication_material 'XCIF (Bruker, 2001)'
_computing_structure_refinement 'SHELXTL V6.12 (Bruker, 2001)'
_computing_structure_solution 'SHELXTL V6.12 (Bruker, 2001)'
_diffrn_ambient_temperature 193(2)
_diffrn_measured_fraction_theta_full 1.000
_diffrn_measured_fraction_theta_max 1.000
_diffrn_measurement_device 'Siemens Platform/CCD'
_diffrn_measurement_method 'profile data from \w scans'
_diffrn_radiation_monochromator graphite
_diffrn_radiation_source 'normal-focus sealed tube'
_diffrn_radiation_type MoK\a
_diffrn_radiation_wavelength 0.71073
_diffrn_radiation_wavelength_id g61eam
_diffrn_reflns_av_R_equivalents 0.0577
_diffrn_reflns_av_sigmaI/netI 0.0493
_diffrn_reflns_limit_h_max 12
_diffrn_reflns_limit_h_min -12
_diffrn_reflns_limit_k_max 8
_diffrn_reflns_limit_k_min -8
_diffrn_reflns_limit_l_max 19
_diffrn_reflns_limit_l_min -19
_diffrn_reflns_number 9799
_diffrn_reflns_theta_full 25.30
_diffrn_reflns_theta_max 25.30
_diffrn_reflns_theta_min 1.96
_diffrn_standards_decay_% 0.5
_diffrn_standards_interval_time 305
_diffrn_standards_number 128
_exptl_absorpt_coefficient_mu 0.100
_exptl_absorpt_correction_T_max 0.99021
_exptl_absorpt_correction_T_min 0.95830
_exptl_absorpt_correction_type numerical
_exptl_absorpt_process_details 'SHELXTL/XPREP (Bruker, 2001)'
_exptl_crystal_colour yellow
_exptl_crystal_density_diffrn 1.355
_exptl_crystal_description tabular
_exptl_crystal_F_000 536
_exptl_crystal_id g61eam
_exptl_crystal_preparation
; 
The data crystal was mounted using oil (Parantone-N, Exxon) to a 
0.3 mm cryo-loop (Hampton Research) with the (-1 0 -1) scattering planes 
roughly normal to the spindle axis. 
;
_exptl_crystal_size_max 0.60
_exptl_crystal_size_mid 0.20
_exptl_crystal_size_min 0.12
_refine_diff_density_max 0.216
_refine_diff_density_min -0.183
_refine_diff_density_rms 0.036
_refine_ls_abs_structure_details 'Flack (1983),  2006 Friedels'
_refine_ls_abs_structure_Flack 10(10)
_refine_ls_extinction_method none
_refine_ls_goodness_of_fit_ref 1.028
_refine_ls_hydrogen_treatment noref
_refine_ls_matrix_type full
_refine_ls_number_parameters 332
_refine_ls_number_reflns 2444
_refine_ls_number_restraints 1
_refine_ls_restrained_S_all 1.028
_refine_ls_R_factor_all 0.0687
_refine_ls_R_factor_gt 0.0443
_refine_ls_shift/su_max 0.000
_refine_ls_shift/su_mean 0.000
_refine_ls_structure_factor_coef Fsqd
_refine_ls_weighting_details 'calc w=1/[\s^2^(Fo^2^)+(0.0649P)^2^+0.0137P] where P=(Fo^2^+2Fc^2^)/3'
_refine_ls_weighting_scheme calc
_refine_ls_wR_factor_gt 0.1036
_refine_ls_wR_factor_ref 0.1120
_reflns_number_gt 1780
_reflns_number_total 2444
_reflns_threshold_expression >2sigma(I)
_cod_data_source_file ja072447esi20070407_050039.cif
_cod_data_source_block g61eam
_cod_original_sg_symbol_Hall 'P 2yb '
_cod_original_sg_symbol_H-M 'P 21 '
_cod_database_code 4110001

loop_
_symmetry_equiv_pos_as_xyz
'x, y, z'
'-x, y+1/2, -z'

loop_
_atom_site_label
_atom_site_type_symbol
_atom_site_fract_x
_atom_site_fract_y
_atom_site_fract_z
_atom_site_U_iso_or_equiv
_atom_site_adp_type
_atom_site_occupancy
_atom_site_symmetry_multiplicity
_atom_site_calc_flag
_atom_site_refinement_flags
O1 O 0.6859(3) 0.6807(4) 0.94151(18) 0.0637(9) Uani 1 1 d .
C1 C 0.8830(3) 0.4507(5) 0.5394(2) 0.0382(9) Uani 1 1 d .
H1A H 0.9696 0.5059 0.5455 0.046 Uiso 1 1 calc R
H1B H 0.8924 0.3402 0.5762 0.046 Uiso 1 1 calc R
N1 N 0.7871(3) 0.7207(5) 0.81150(19) 0.0435(8) Uani 1 1 d .
H1 H 0.751(4) 0.709(7) 0.853(3) 0.065 Uiso 1 1 d .
O2 O 0.3022(3) 0.6679(6) 0.82566(18) 0.0856(12) Uani 1 1 d .
N2 N 0.4139(4) 0.7167(6) 0.8540(2) 0.0655(10) Uani 1 1 d .
C2 C 0.8310(3) 0.3887(6) 0.4490(2) 0.0462(10) Uani 1 1 d .
H2A H 0.8922 0.3003 0.4336 0.055 Uiso 1 1 calc R
H2B H 0.7479 0.3233 0.4437 0.055 Uiso 1 1 calc R
N3 N 0.7682(3) 0.7465(8) 1.1124(2) 0.0692(12) Uani 1 1 d .
C3 C 0.8112(3) 0.5548(5) 0.3896(2) 0.0429(9) Uani 1 1 d .
H3A H 0.7749 0.5097 0.3321 0.051 Uiso 1 1 calc R
H3B H 0.8960 0.6118 0.3912 0.051 Uiso 1 1 calc R
O3 O 0.4837(3) 0.7637(9) 0.80943(18) 0.1155(16) Uani 1 1 d .
N4 N 0.3191(3) 0.7623(5) 1.1265(2) 0.0469(8) Uani 1 1 d .
C4 C 0.7214(3) 0.7052(5) 0.4104(2) 0.0371(9) Uani 1 1 d .
O4 O 0.8024(3) 0.6573(8) 1.1759(2) 0.1165(18) Uani 1 1 d .
C5 C 0.7704(3) 0.7578(5) 0.50490(19) 0.0321(8) Uani 1 1 d .
H5A H 0.8574 0.8136 0.5094 0.038 Uiso 1 1 calc R
O5 O 0.8389(3) 0.8459(7) 1.0832(2) 0.0968(13) Uani 1 1 d .
O6 O 0.3584(2) 0.7794(5) 1.20284(16) 0.0653(9) Uani 1 1 d .
C6 C 0.6933(3) 0.9124(5) 0.5345(2) 0.0371(8) Uani 1 1 d .
H6A H 0.6733 1.0120 0.4918 0.044 Uiso 1 1 calc R
H6B H 0.6109 0.8614 0.5420 0.044 Uiso 1 1 calc R
O7 O 0.2044(2) 0.7589(5) 1.09105(16) 0.0642(9) Uani 1 1 d .
C7 C 0.7709(3) 0.9934(5) 0.6169(2) 0.0385(9) Uani 1 1 d .
H7A H 0.8474 1.0582 0.6068 0.046 Uiso 1 1 calc R
H7B H 0.7175 1.0875 0.6366 0.046 Uiso 1 1 calc R
C8 C 0.8157(3) 0.8497(5) 0.6855(2) 0.0327(8) Uani 1 1 d .
C9 C 0.8734(3) 0.6756(5) 0.6533(2) 0.0322(8) Uani 1 1 d .
H9A H 0.9571 0.7179 0.6429 0.039 Uiso 1 1 calc R
C10 C 0.7950(3) 0.5946(4) 0.5681(2) 0.0297(8) Uani 1 1 d .
C11 C 0.9100(4) 0.5304(5) 0.7249(2) 0.0408(9) Uani 1 1 d .
H11A H 0.8514 0.4222 0.7110 0.049 Uiso 1 1 calc R
H11B H 0.9987 0.4858 0.7283 0.049 Uiso 1 1 calc R
C12 C 0.9031(3) 0.6052(6) 0.8091(2) 0.0440(10) Uani 1 1 d .
H12A H 0.9320 0.5171 0.8569 0.053 Uiso 1 1 calc R
C13 C 0.9204(3) 0.8035(6) 0.8304(2) 0.0437(10) Uani 1 1 d .
C14 C 0.9190(3) 0.9332(5) 0.7586(2) 0.0400(9) Uani 1 1 d .
H14A H 1.0042 0.9364 0.7452 0.048 Uiso 1 1 calc R
H14B H 0.8953 1.0611 0.7716 0.048 Uiso 1 1 calc R
C15 C 0.7118(3) 0.7943(6) 0.7309(2) 0.0393(9) Uani 1 1 d .
H15A H 0.6599 0.9036 0.7392 0.047 Uiso 1 1 calc R
H15B H 0.6538 0.6978 0.6993 0.047 Uiso 1 1 calc R
C16 C 0.7297(4) 0.8778(6) 0.3565(2) 0.0510(11) Uani 1 1 d .
H16A H 0.7221 0.8391 0.2986 0.076 Uiso 1 1 calc R
H16B H 0.8127 0.9401 0.3778 0.076 Uiso 1 1 calc R
H16C H 0.6596 0.9639 0.3587 0.076 Uiso 1 1 calc R
C17 C 0.5811(3) 0.6356(6) 0.3857(2) 0.0474(10) Uani 1 1 d .
H17A H 0.5508 0.6342 0.3248 0.071 Uiso 1 1 calc R
H17B H 0.5266 0.7190 0.4092 0.071 Uiso 1 1 calc R
H17C H 0.5767 0.5094 0.4075 0.071 Uiso 1 1 calc R
C18 C 0.6696(3) 0.4955(5) 0.5759(2) 0.0367(8) Uani 1 1 d .
H18A H 0.6005 0.5875 0.5708 0.055 Uiso 1 1 calc R
H18B H 0.6844 0.4339 0.6304 0.055 Uiso 1 1 calc R
H18C H 0.6448 0.4024 0.5316 0.055 Uiso 1 1 calc R
C19 C 0.9793(4) 0.8664(7) 0.9190(2) 0.0618(12) Uani 1 1 d .
H19A H 0.9616 0.7734 0.9582 0.093 Uiso 1 1 calc R
H19B H 0.9418 0.9862 0.9290 0.093 Uiso 1 1 calc R
H19C H 1.0727 0.8803 0.9271 0.093 Uiso 1 1 calc R
C20 C 0.5997(4) 0.7149(6) 0.9792(2) 0.0468(10) Uani 1 1 d .
C21 C 0.4629(4) 0.7219(6) 0.9440(2) 0.0436(9) Uani 1 1 d .
C22 C 0.3714(3) 0.7336(6) 0.9908(2) 0.0436(9) Uani 1 1 d .
H22A H 0.2821 0.7342 0.9642 0.052 Uiso 1 1 calc R
C23 C 0.4128(3) 0.7444(6) 1.0772(2) 0.0385(8) Uani 1 1 d .
C24 C 0.5433(3) 0.7462(6) 1.1157(2) 0.0445(9) Uani 1 1 d .
H24A H 0.5711 0.7535 1.1748 0.053 Uiso 1 1 calc R
C25 C 0.6313(3) 0.7375(6) 1.0687(2) 0.0447(9) Uani 1 1 d .

loop_
_atom_site_aniso_label
_atom_site_aniso_U_11
_atom_site_aniso_U_22
_atom_site_aniso_U_33
_atom_site_aniso_U_23
_atom_site_aniso_U_13
_atom_site_aniso_U_12
O1 0.0700(18) 0.068(2) 0.0660(19) -0.0052(16) 0.0417(16) 0.0040(16)
C1 0.0313(18) 0.029(2) 0.057(2) 0.0009(18) 0.0159(17) 0.0020(16)
N1 0.0460(17) 0.046(2) 0.0449(19) 0.0030(17) 0.0225(14) -0.0001(17)
O2 0.075(2) 0.133(3) 0.0439(18) -0.007(2) 0.0061(16) -0.012(2)
N2 0.073(2) 0.076(3) 0.050(2) -0.010(2) 0.022(2) -0.013(2)
C2 0.039(2) 0.039(2) 0.068(3) -0.006(2) 0.0277(19) 0.0049(18)
N3 0.044(2) 0.113(4) 0.054(2) -0.001(3) 0.0176(18) 0.022(2)
C3 0.036(2) 0.050(2) 0.046(2) -0.003(2) 0.0175(17) -0.0033(18)
O3 0.100(2) 0.212(5) 0.0425(18) 0.001(3) 0.0324(18) -0.034(3)
N4 0.0467(19) 0.054(2) 0.0440(19) -0.0009(17) 0.0193(15) 0.0013(17)
C4 0.0310(17) 0.042(2) 0.038(2) -0.0005(17) 0.0083(15) -0.0048(17)
O4 0.065(2) 0.209(5) 0.076(2) 0.046(3) 0.0185(18) 0.064(3)
C5 0.0234(15) 0.0324(19) 0.0406(19) 0.0037(17) 0.0080(13) -0.0037(15)
O5 0.0513(19) 0.142(4) 0.100(3) -0.007(3) 0.0231(18) -0.009(2)
O6 0.0567(16) 0.106(3) 0.0361(15) 0.0039(17) 0.0174(13) 0.0177(18)
C6 0.037(2) 0.031(2) 0.039(2) 0.0033(17) 0.0026(16) 0.0042(16)
O7 0.0396(15) 0.095(2) 0.0611(17) -0.0131(19) 0.0190(13) -0.0068(17)
C7 0.043(2) 0.0280(19) 0.043(2) 0.0014(17) 0.0070(17) 0.0049(16)
C8 0.0306(17) 0.0293(19) 0.0378(19) 0.0040(16) 0.0076(14) -0.0026(15)
C9 0.0251(15) 0.0308(19) 0.043(2) 0.0078(15) 0.0134(15) 0.0040(14)
C10 0.0224(16) 0.0249(18) 0.043(2) 0.0034(15) 0.0108(14) 0.0005(14)
C11 0.043(2) 0.036(2) 0.045(2) 0.0088(18) 0.0146(17) 0.0084(17)
C12 0.043(2) 0.052(3) 0.038(2) 0.0156(19) 0.0120(17) 0.0079(19)
C13 0.041(2) 0.052(3) 0.038(2) 0.0056(19) 0.0109(16) 0.0045(19)
C14 0.0348(19) 0.044(2) 0.040(2) 0.0005(18) 0.0063(17) -0.0026(17)
C15 0.0335(18) 0.043(2) 0.044(2) -0.0023(18) 0.0135(16) 0.0042(16)
C16 0.052(2) 0.057(3) 0.041(2) 0.004(2) 0.0060(18) -0.006(2)
C17 0.0328(19) 0.060(3) 0.046(2) -0.008(2) 0.0026(16) -0.0040(19)
C18 0.0347(19) 0.0301(19) 0.048(2) 0.0004(17) 0.0152(17) -0.0002(16)
C19 0.061(3) 0.074(3) 0.044(2) 0.003(2) 0.001(2) 0.010(2)
C20 0.054(2) 0.040(2) 0.055(2) -0.001(2) 0.0278(19) 0.002(2)
C21 0.065(2) 0.040(2) 0.029(2) -0.0069(18) 0.0181(17) -0.006(2)
C22 0.0462(19) 0.042(2) 0.043(2) -0.002(2) 0.0115(16) -0.002(2)
C23 0.0415(19) 0.040(2) 0.037(2) 0.0014(18) 0.0160(15) 0.0036(18)
C24 0.047(2) 0.050(2) 0.038(2) 0.003(2) 0.0124(16) 0.011(2)
C25 0.0427(19) 0.047(2) 0.048(2) 0.000(2) 0.0179(17) 0.011(2)

loop_
_atom_type_symbol
_atom_type_description
_atom_type_scat_dispersion_real
_atom_type_scat_dispersion_imag
_atom_type_scat_source
C C 0.0033 0.0000 'International Tables Vol C Tables 4.2.6.8 and 6.1.1.4'
H H 0.0000 0.0000 'International Tables Vol C Tables 4.2.6.8 and 6.1.1.4'
N N 0.0061 0.0000 'International Tables Vol C Tables 4.2.6.8 and 6.1.1.4'
O O 0.0106 0.0000 'International Tables Vol C Tables 4.2.6.8 and 6.1.1.4'

loop_
_exptl_crystal_face_index_h
_exptl_crystal_face_index_k
_exptl_crystal_face_index_l
_exptl_crystal_face_perp_dist
0.00 0.00 1.00 0.0600
0.00 0.00 -1.00 0.0600
1.00 0.00 1.00 0.1000
-1.00 0.00 -1.00 0.1000
0.00 1.00 0.00 0.3000
0.00 -1.00 0.00 0.3000

loop_
_geom_angle_atom_site_label_1
_geom_angle_atom_site_label_2
_geom_angle_atom_site_label_3
_geom_angle
C2 C1 C10 112.9(3)
C2 C1 H1A 109.0
C10 C1 H1A 109.0
C2 C1 H1B 109.0
C10 C1 H1B 109.0
H1A C1 H1B 107.8
C15 N1 C12 116.6(3)
C15 N1 C13 109.1(3)
C12 N1 C13 58.4(2)
C15 N1 H1 120(3)
C12 N1 H1 120(3)
C13 N1 H1 117(3)
O3 N2 O2 122.2(4)
O3 N2 C21 119.4(4)
O2 N2 C21 118.4(3)
C3 C2 C1 111.2(3)
C3 C2 H2A 109.4
C1 C2 H2A 109.4
C3 C2 H2B 109.4
C1 C2 H2B 109.4
H2A C2 H2B 108.0
O4 N3 O5 124.5(4)
O4 N3 C25 117.4(4)
O5 N3 C25 118.1(4)
C2 C3 C4 113.6(3)
C2 C3 H3A 108.8
C4 C3 H3A 108.8
C2 C3 H3B 108.8
C4 C3 H3B 108.8
H3A C3 H3B 107.7
O7 N4 O6 122.9(3)
O7 N4 C23 118.7(3)
O6 N4 C23 118.4(3)
C3 C4 C17 109.6(3)
C3 C4 C16 108.0(3)
C17 C4 C16 107.3(3)
C3 C4 C5 108.4(3)
C17 C4 C5 114.2(3)
C16 C4 C5 109.2(3)
C6 C5 C10 110.5(2)
C6 C5 C4 114.6(3)
C10 C5 C4 116.7(3)
C6 C5 H5A 104.5
C10 C5 H5A 104.5
C4 C5 H5A 104.5
C7 C6 C5 110.0(3)
C7 C6 H6A 109.7
C5 C6 H6A 109.7
C7 C6 H6B 109.7
C5 C6 H6B 109.7
H6A C6 H6B 108.2
C8 C7 C6 114.3(3)
C8 C7 H7A 108.7
C6 C7 H7A 108.7
C8 C7 H7B 108.7
C6 C7 H7B 108.7
H7A C7 H7B 107.6
C7 C8 C15 113.9(3)
C7 C8 C9 111.8(3)
C15 C8 C9 110.8(3)
C7 C8 C14 110.8(3)
C15 C8 C14 100.6(3)
C9 C8 C14 108.2(3)
C8 C9 C11 109.2(3)
C8 C9 C10 116.0(3)
C11 C9 C10 114.6(3)
C8 C9 H9A 105.3
C11 C9 H9A 105.3
C10 C9 H9A 105.3
C1 C10 C5 108.4(3)
C1 C10 C18 108.8(3)
C5 C10 C18 113.2(3)
C1 C10 C9 106.9(2)
C5 C10 C9 106.9(3)
C18 C10 C9 112.3(3)
C12 C11 C9 113.8(3)
C12 C11 H11A 108.8
C9 C11 H11A 108.8
C12 C11 H11B 108.8
C9 C11 H11B 108.8
H11A C11 H11B 107.7
C13 C12 N1 61.0(2)
C13 C12 C11 122.3(3)
N1 C12 C11 116.5(3)
C13 C12 H12A 115.3
N1 C12 H12A 115.3
C11 C12 H12A 115.3
C12 C13 C14 115.8(3)
C12 C13 N1 60.6(3)
C14 C13 N1 104.6(3)
C12 C13 C19 121.3(4)
C14 C13 C19 120.0(4)
N1 C13 C19 117.9(3)
C13 C14 C8 104.2(3)
C13 C14 H14A 110.9
C8 C14 H14A 110.9
C13 C14 H14B 110.9
C8 C14 H14B 110.9
H14A C14 H14B 108.9
N1 C15 C8 103.4(3)
N1 C15 H15A 111.1
C8 C15 H15A 111.1
N1 C15 H15B 111.1
C8 C15 H15B 111.1
H15A C15 H15B 109.0
C4 C16 H16A 109.5
C4 C16 H16B 109.5
H16A C16 H16B 109.5
C4 C16 H16C 109.5
H16A C16 H16C 109.5
H16B C16 H16C 109.5
C4 C17 H17A 109.5
C4 C17 H17B 109.5
H17A C17 H17B 109.5
C4 C17 H17C 109.5
H17A C17 H17C 109.5
H17B C17 H17C 109.5
C10 C18 H18A 109.5
C10 C18 H18B 109.5
H18A C18 H18B 109.5
C10 C18 H18C 109.5
H18A C18 H18C 109.5
H18B C18 H18C 109.5
C13 C19 H19A 109.5
C13 C19 H19B 109.5
H19A C19 H19B 109.5
C13 C19 H19C 109.5
H19A C19 H19C 109.5
H19B C19 H19C 109.5
O1 C20 C21 127.1(4)
O1 C20 C25 120.8(3)
C21 C20 C25 111.9(3)
C22 C21 C20 124.2(3)
C22 C21 N2 116.3(3)
C20 C21 N2 119.5(3)
C21 C22 C23 118.9(3)
C21 C22 H22A 120.6
C23 C22 H22A 120.6
C24 C23 C22 120.4(3)
C24 C23 N4 120.0(3)
C22 C23 N4 119.6(3)
C25 C24 C23 119.8(3)
C25 C24 H24A 120.1
C23 C24 H24A 120.1
C24 C25 C20 124.6(3)
C24 C25 N3 117.5(3)
C20 C25 N3 117.8(3)

loop_
_geom_bond_atom_site_label_1
_geom_bond_atom_site_label_2
_geom_bond_distance
O1 C20 1.256(4)
C1 C2 1.528(5)
C1 C10 1.547(4)
C1 H1A 0.9900
C1 H1B 0.9900
N1 C15 1.477(5)
N1 C12 1.501(5)
N1 C13 1.507(5)
N1 H1 0.87(4)
O2 N2 1.225(4)
N2 O3 1.218(5)
N2 C21 1.452(5)
C2 C3 1.527(5)
C2 H2A 0.9900
C2 H2B 0.9900
N3 O4 1.207(5)
N3 O5 1.221(5)
N3 C25 1.469(5)
C3 C4 1.538(5)
C3 H3A 0.9900
C3 H3B 0.9900
N4 O7 1.225(4)
N4 O6 1.235(4)
N4 C23 1.443(4)
C4 C17 1.540(4)
C4 C16 1.541(5)
C4 C5 1.569(5)
C5 C6 1.532(5)
C5 C10 1.549(5)
C5 H5A 1.0000
C6 C7 1.528(5)
C6 H6A 0.9900
C6 H6B 0.9900
C7 C8 1.522(5)
C7 H7A 0.9900
C7 H7B 0.9900
C8 C15 1.536(5)
C8 C9 1.545(5)
C8 C14 1.546(5)
C9 C11 1.553(5)
C9 C10 1.566(5)
C9 H9A 1.0000
C10 C18 1.552(4)
C11 C12 1.511(5)
C11 H11A 0.9900
C11 H11B 0.9900
C12 C13 1.467(6)
C12 H12A 1.0000
C13 C14 1.505(5)
C13 C19 1.516(5)
C14 H14A 0.9900
C14 H14B 0.9900
C15 H15A 0.9900
C15 H15B 0.9900
C16 H16A 0.9800
C16 H16B 0.9800
C16 H16C 0.9800
C17 H17A 0.9800
C17 H17B 0.9800
C17 H17C 0.9800
C18 H18A 0.9800
C18 H18B 0.9800
C18 H18C 0.9800
C19 H19A 0.9800
C19 H19B 0.9800
C19 H19C 0.9800
C20 C21 1.439(5)
C20 C25 1.443(5)
C21 C22 1.390(5)
C22 C23 1.390(4)
C22 H22A 0.9500
C23 C24 1.387(5)
C24 C25 1.360(4)
C24 H24A 0.9500

loop_
_geom_hbond_atom_site_label_D
_geom_hbond_atom_site_label_H
_geom_hbond_atom_site_label_A
_geom_hbond_distance_DH
_geom_hbond_distance_HA
_geom_hbond_distance_DA
_geom_hbond_angle_DHA
N1 H1 O1 0.87(4) 1.78(4) 2.646(4) 177(4)

loop_
_geom_torsion_atom_site_label_1
_geom_torsion_atom_site_label_2
_geom_torsion_atom_site_label_3
_geom_torsion_atom_site_label_4
_geom_torsion
C10 C1 C2 C3 57.2(4)
C1 C2 C3 C4 -56.7(4)
C2 C3 C4 C17 -73.6(4)
C2 C3 C4 C16 169.9(3)
C2 C3 C4 C5 51.6(4)
C3 C4 C5 C6 177.8(3)
C17 C4 C5 C6 -59.8(4)
C16 C4 C5 C6 60.4(4)
C3 C4 C5 C10 -50.8(3)
C17 C4 C5 C10 71.7(4)
C16 C4 C5 C10 -168.2(3)
C10 C5 C6 C7 63.0(4)
C4 C5 C6 C7 -162.6(3)
C5 C6 C7 C8 -55.0(4)
C6 C7 C8 C15 -81.0(4)
C6 C7 C8 C9 45.6(4)
C6 C7 C8 C14 166.5(3)
C7 C8 C9 C11 -176.9(3)
C15 C8 C9 C11 -48.6(4)
C14 C8 C9 C11 60.8(3)
C7 C8 C9 C10 -45.5(4)
C15 C8 C9 C10 82.7(3)
C14 C8 C9 C10 -167.9(3)
C2 C1 C10 C5 -53.3(4)
C2 C1 C10 C18 70.3(4)
C2 C1 C10 C9 -168.2(3)
C6 C5 C10 C1 -175.1(3)
C4 C5 C10 C1 51.6(3)
C6 C5 C10 C18 64.1(3)
C4 C5 C10 C18 -69.2(3)
C6 C5 C10 C9 -60.2(3)
C4 C5 C10 C9 166.5(2)
C8 C9 C10 C1 168.3(3)
C11 C9 C10 C1 -63.0(3)
C8 C9 C10 C5 52.4(3)
C11 C9 C10 C5 -178.9(3)
C8 C9 C10 C18 -72.4(3)
C11 C9 C10 C18 56.3(4)
C8 C9 C11 C12 -10.1(4)
C10 C9 C11 C12 -142.2(3)
C15 N1 C12 C13 97.0(3)
C15 N1 C12 C11 -17.0(5)
C13 N1 C12 C11 -114.0(4)
C9 C11 C12 C13 -26.9(5)
C9 C11 C12 N1 44.1(4)
N1 C12 C13 C14 -92.9(3)
C11 C12 C13 C14 11.8(5)
C11 C12 C13 N1 104.7(4)
N1 C12 C13 C19 106.7(4)
C11 C12 C13 C19 -148.7(3)
C15 N1 C13 C12 -110.0(3)
C15 N1 C13 C14 1.6(4)
C12 N1 C13 C14 111.6(3)
C15 N1 C13 C19 137.9(4)
C12 N1 C13 C19 -112.1(4)
C12 C13 C14 C8 37.3(4)
N1 C13 C14 C8 -26.7(4)
C19 C13 C14 C8 -161.9(3)
C7 C8 C14 C13 161.8(3)
C15 C8 C14 C13 41.0(3)
C9 C8 C14 C13 -75.3(3)
C12 N1 C15 C8 -39.2(4)
C13 N1 C15 C8 24.3(4)
C7 C8 C15 N1 -158.0(3)
C9 C8 C15 N1 74.9(3)
C14 C8 C15 N1 -39.4(3)
O1 C20 C21 C22 170.2(4)
C25 C20 C21 C22 -4.9(6)
O1 C20 C21 N2 -9.8(7)
C25 C20 C21 N2 175.0(4)
O3 N2 C21 C22 157.4(5)
O2 N2 C21 C22 -21.3(6)
O3 N2 C21 C20 -22.5(7)
O2 N2 C21 C20 158.7(4)
C20 C21 C22 C23 1.8(6)
N2 C21 C22 C23 -178.2(4)
C21 C22 C23 C24 0.9(6)
C21 C22 C23 N4 178.2(4)
O7 N4 C23 C24 -179.5(4)
O6 N4 C23 C24 0.2(6)
O7 N4 C23 C22 3.3(6)
O6 N4 C23 C22 -177.1(4)
C22 C23 C24 C25 0.1(6)
N4 C23 C24 C25 -177.2(4)
C23 C24 C25 C20 -3.9(7)
C23 C24 C25 N3 177.9(4)
O1 C20 C25 C24 -169.5(4)
C21 C20 C25 C24 6.0(6)
O1 C20 C25 N3 8.7(6)
C21 C20 C25 N3 -175.8(4)
O4 N3 C25 C24 42.7(7)
O5 N3 C25 C24 -136.0(4)
O4 N3 C25 C20 -135.6(5)
O5 N3 C25 C20 45.7(6)
